data_4022544
loop_
_publ_author_name
'Kamil Paruch'
'Libor Vyklick\'y'
'David Zhigang Wang'
'Thomas J. Katz'
'Christopher Incarvito'
'Lev Zakharov'
'Arnold L. Rheingold'

_publ_section_title
;
 Functionalizations of [6]- and [7]Helicenes at Their Most
 Sterically Hindered Positions
;
_journal_name_full 'Journal of Organic Chemistry'
_journal_page_first 8539
_journal_page_last 8544
_journal_paper_doi 10.1021/jo035057t
_journal_volume 68
_journal_year 2003
_chemical_formula_sum 'C40 H34 O10'
_chemical_formula_weight 674.67
_chemical_name_systematic
; 
 ? 
;
_space_group_IT_number 2
_symmetry_cell_setting triclinic
_symmetry_space_group_name_Hall '-P 1'
_symmetry_space_group_name_H-M 'P -1'
_atom_sites_solution_hydrogens geom
_atom_sites_solution_primary direct
_atom_sites_solution_secondary difmap
_audit_creation_method SHELXL-97
_cell_angle_alpha 103.642(4)
_cell_angle_beta 103.931(4)
_cell_angle_gamma 102.788(4)
_cell_formula_units_Z 2
_cell_length_a 11.2692(7)
_cell_length_b 12.0470(8)
_cell_length_c 13.1347(7)
_cell_measurement_reflns_used 7427
_cell_measurement_temperature 173(2)
_cell_measurement_theta_max 28.288
_cell_measurement_theta_min 2.771
_cell_volume 1607.11(17)
_computing_cell_refinement 'Bruker SMART'
_computing_data_collection 'Bruker SMART'
_computing_data_reduction 'Bruker SHELXTL'
_computing_molecular_graphics 'Bruker SHELXTL'
_computing_publication_material 'Bruker SHELXTL'
_computing_structure_refinement 'SHELXL-97 (Sheldrick, 1997)'
_computing_structure_solution 'SHELXS-97 (Sheldrick, 1990)'
_diffrn_ambient_temperature 173(2)
_diffrn_measured_fraction_theta_full 0.901
_diffrn_measured_fraction_theta_max 0.901
_diffrn_measurement_device_type 'CCD area detector'
_diffrn_measurement_method 'phi and omega scans'
_diffrn_radiation_monochromator graphite
_diffrn_radiation_source 'fine-focus sealed tube'
_diffrn_radiation_type MoK\a
_diffrn_radiation_wavelength 0.71073
_diffrn_reflns_av_R_equivalents 0.0414
_diffrn_reflns_av_sigmaI/netI 0.0564
_diffrn_reflns_limit_h_max 14
_diffrn_reflns_limit_h_min -14
_diffrn_reflns_limit_k_max 15
_diffrn_reflns_limit_k_min -15
_diffrn_reflns_limit_l_max 16
_diffrn_reflns_limit_l_min -16
_diffrn_reflns_number 14265
_diffrn_reflns_theta_full 28.29
_diffrn_reflns_theta_max 28.29
_diffrn_reflns_theta_min 1.82
_exptl_absorpt_coefficient_mu 0.100
_exptl_absorpt_correction_T_max 0.9705
_exptl_absorpt_correction_T_min 0.9610
_exptl_absorpt_correction_type multi-scan
_exptl_absorpt_process_details SADABS
_exptl_crystal_colour block
_exptl_crystal_density_diffrn 1.394
_exptl_crystal_density_method 'not measured'
_exptl_crystal_description yellow
_exptl_crystal_F_000 708
_exptl_crystal_size_max 0.40
_exptl_crystal_size_mid 0.36
_exptl_crystal_size_min 0.30
_refine_diff_density_max 0.350
_refine_diff_density_min -0.262
_refine_diff_density_rms 0.054
_refine_ls_extinction_method none
_refine_ls_goodness_of_fit_ref 1.018
_refine_ls_hydrogen_treatment mixed
_refine_ls_matrix_type full
_refine_ls_number_parameters 451
_refine_ls_number_reflns 7192
_refine_ls_number_restraints 0
_refine_ls_restrained_S_all 1.018
_refine_ls_R_factor_all 0.0755
_refine_ls_R_factor_gt 0.0516
_refine_ls_shift/su_max 0.001
_refine_ls_shift/su_mean 0.000
_refine_ls_structure_factor_coef Fsqd
_refine_ls_weighting_details 'calc w=1/[\s^2^(Fo^2^)+(0.0801P)^2^+0.0000P] where P=(Fo^2^+2Fc^2^)/3'
_refine_ls_weighting_scheme calc
_refine_ls_wR_factor_gt 0.1345
_refine_ls_wR_factor_ref 0.1474
_reflns_number_gt 5061
_reflns_number_total 7192
_reflns_threshold_expression >2sigma(I)
_cod_data_source_file jo035057tsi20030722_023305.cif
_cod_data_source_block katz22
_cod_depositor_comments
;
The following automatic conversions were performed:
'_symmetry_cell_setting' value 'Triclinic' changed to 'triclinic'
according to '/home/saulius/struct/CIF-dictionaries/cif_core.dic'
dictionary named 'cif_core.dic' version 2.4.1 from
2010-06-29.

'_exptl_absorpt_correction_type' value 'Multi-scan' changed
to 'multi-scan' according to
'/home/saulius/struct/CIF-dictionaries/cif_core.dic' dictionary named
'cif_core.dic' version 2.4.1 from 2010-06-29.

Automatic conversion script
Id: cif_fix_enum 1527 2010-12-29 10:47:43Z saulius 
;
_cod_database_code 4022544

loop_
_symmetry_equiv_pos_as_xyz
'x, y, z'
'-x, -y, -z'

loop_
_atom_site_label
_atom_site_type_symbol
_atom_site_fract_x
_atom_site_fract_y
_atom_site_fract_z
_atom_site_U_iso_or_equiv
_atom_site_adp_type
_atom_site_occupancy
_atom_site_symmetry_multiplicity
_atom_site_calc_flag
_atom_site_refinement_flags
C1 C 0.66416(16) 0.18935(15) 0.11507(13) 0.0193(3) Uani 1 1 d .
C2 C 0.63200(17) 0.27947(15) 0.07610(14) 0.0231(4) Uani 1 1 d .
C3 C 0.55265(17) 0.34063(16) 0.11883(15) 0.0247(4) Uani 1 1 d .
H3A H 0.5366 0.4066 0.0962 0.030 Uiso 1 1 calc R
C4 C 0.49898(17) 0.30431(15) 0.19313(14) 0.0218(4) Uani 1 1 d .
C5 C 0.52410(16) 0.20598(14) 0.22897(13) 0.0193(3) Uani 1 1 d .
C6 C 0.61647(16) 0.15516(14) 0.19732(13) 0.0181(3) Uani 1 1 d .
C7 C 0.45217(17) 0.15756(15) 0.29242(14) 0.0215(4) Uani 1 1 d .
H7A H 0.3978 0.1975 0.3208 0.026 Uiso 1 1 calc R
C8 C 0.46246(17) 0.05342(15) 0.31178(14) 0.0210(4) Uani 1 1 d .
C9 C 0.55578(16) -0.00070(15) 0.28231(14) 0.0204(4) Uani 1 1 d .
C10 C 0.64656(16) 0.06136(14) 0.24257(13) 0.0187(3) Uani 1 1 d .
C11 C 0.56104(17) -0.11339(15) 0.29692(14) 0.0239(4) Uani 1 1 d .
H11A H 0.5002 -0.1552 0.3242 0.029 Uiso 1 1 calc R
C12 C 0.65232(18) -0.16072(15) 0.27210(15) 0.0251(4) Uani 1 1 d .
H12A H 0.6471 -0.2410 0.2704 0.030 Uiso 1 1 calc R
C13 C 0.75648(17) -0.09176(15) 0.24835(14) 0.0222(4) Uani 1 1 d .
C14 C 0.76206(16) 0.02754(14) 0.24886(13) 0.0190(3) Uani 1 1 d .
C15 C 0.85623(18) -0.13961(15) 0.22619(14) 0.0243(4) Uani 1 1 d .
C16 C 0.95766(18) -0.07018(16) 0.20841(14) 0.0244(4) Uani 1 1 d .
C17 C 0.97396(17) 0.05495(16) 0.22442(14) 0.0231(4) Uani 1 1 d .
C18 C 0.88319(16) 0.10686(15) 0.25740(13) 0.0196(3) Uani 1 1 d .
C19 C 1.07964(18) 0.12815(17) 0.20539(15) 0.0274(4) Uani 1 1 d .
H19A H 1.1432 0.0949 0.1862 0.033 Uiso 1 1 calc R
C20 C 1.09026(18) 0.24471(17) 0.21439(15) 0.0266(4) Uani 1 1 d .
H20A H 1.1534 0.2890 0.1908 0.032 Uiso 1 1 calc R
C21 C 1.00778(17) 0.30119(16) 0.25880(14) 0.0231(4) Uani 1 1 d .
C22 C 0.91564(16) 0.23599(15) 0.29538(14) 0.0202(4) Uani 1 1 d .
C23 C 1.01406(17) 0.42382(16) 0.26452(15) 0.0250(4) Uani 1 1 d .
C24 C 0.93656(17) 0.47809(16) 0.30790(15) 0.0245(4) Uani 1 1 d .
H24A H 0.9325 0.5540 0.3009 0.029 Uiso 1 1 calc R
C25 C 0.86106(17) 0.42048(15) 0.36422(14) 0.0214(4) Uani 1 1 d .
C26 C 0.85794(16) 0.30252(15) 0.36663(13) 0.0195(3) Uani 1 1 d .
C27 C 0.78882(17) 0.48173(15) 0.42026(15) 0.0231(4) Uani 1 1 d .
C28 C 0.72209(18) 0.43059(15) 0.47905(15) 0.0243(4) Uani 1 1 d .
H28A H 0.6688 0.4691 0.5108 0.029 Uiso 1 1 calc R
C29 C 0.73207(17) 0.31967(15) 0.49306(14) 0.0226(4) Uani 1 1 d .
C30 C 0.80312(16) 0.25947(14) 0.44159(13) 0.0201(3) Uani 1 1 d .
C31 C 0.67625(19) 0.01579(16) -0.00691(16) 0.0303(4) Uani 1 1 d .
H31A H 0.7376 -0.0184 -0.0349 0.045 Uiso 1 1 calc R
H31B H 0.6112 0.0217 -0.0684 0.045 Uiso 1 1 calc R
H31C H 0.6350 -0.0357 0.0301 0.045 Uiso 1 1 calc R
C32 C 0.6779(2) 0.31191(17) -0.01146(16) 0.0308(4) Uani 1 1 d .
H32A H 0.7263 0.2663 -0.0428 0.037 Uiso 1 1 calc R
C33 C 0.3981(2) 0.45850(17) 0.20983(18) 0.0335(5) Uani 1 1 d .
H33A H 0.3393 0.4869 0.2462 0.050 Uiso 1 1 calc R
H33B H 0.3611 0.4384 0.1299 0.050 Uiso 1 1 calc R
H33C H 0.4800 0.5213 0.2348 0.050 Uiso 1 1 calc R
C34 C 0.31417(19) 0.05237(18) 0.41381(16) 0.0296(4) Uani 1 1 d .
H34A H 0.2684 0.0008 0.4483 0.044 Uiso 1 1 calc R
H34B H 0.2523 0.0690 0.3573 0.044 Uiso 1 1 calc R
H34C H 0.3682 0.1277 0.4699 0.044 Uiso 1 1 calc R
C35 C 0.7599(2) -0.34831(18) 0.13154(18) 0.0395(5) Uani 1 1 d .
H35A H 0.7643 -0.4263 0.1394 0.059 Uiso 1 1 calc R
H35B H 0.7803 -0.3398 0.0648 0.059 Uiso 1 1 calc R
H35C H 0.6734 -0.3423 0.1261 0.059 Uiso 1 1 calc R
C36 C 1.0267(3) -0.1681(2) 0.0676(2) 0.0511(6) Uani 1 1 d .
H36A H 1.0970 -0.1992 0.0549 0.077 Uiso 1 1 calc R
H36B H 1.0194 -0.1071 0.0306 0.077 Uiso 1 1 calc R
H36C H 0.9465 -0.2335 0.0381 0.077 Uiso 1 1 calc R
C37 C 1.0932(2) 0.58443(19) 0.1978(2) 0.0412(5) Uani 1 1 d .
H37A H 1.1587 0.6104 0.1641 0.062 Uiso 1 1 calc R
H37B H 1.1085 0.6450 0.2679 0.062 Uiso 1 1 calc R
H37C H 1.0085 0.5739 0.1482 0.062 Uiso 1 1 calc R
C38 C 0.7298(2) 0.66073(17) 0.46685(17) 0.0341(5) Uani 1 1 d .
H38A H 0.7390 0.7372 0.4510 0.051 Uiso 1 1 calc R
H38B H 0.7681 0.6756 0.5460 0.051 Uiso 1 1 calc R
H38C H 0.6388 0.6167 0.4446 0.051 Uiso 1 1 calc R
C39 C 0.66042(19) 0.26726(16) 0.55859(15) 0.0283(4) Uani 1 1 d .
H39A H 0.6729 0.1961 0.5725 0.034 Uiso 1 1 calc R
C40 C 0.94380(19) 0.16120(18) 0.52283(17) 0.0351(5) Uani 1 1 d .
H40A H 0.9440 0.0842 0.5354 0.053 Uiso 1 1 calc R
H40B H 0.9737 0.2242 0.5938 0.053 Uiso 1 1 calc R
H40C H 1.0008 0.1791 0.4793 0.053 Uiso 1 1 calc R
O1 O 0.74210(11) 0.13267(10) 0.06998(10) 0.0217(3) Uani 1 1 d .
O2 O 0.65864(16) 0.39261(13) -0.04654(13) 0.0449(4) Uani 1 1 d .
O3 O 0.41834(13) 0.35437(11) 0.23713(11) 0.0287(3) Uani 1 1 d .
O4 O 0.39236(12) -0.00640(11) 0.36428(11) 0.0282(3) Uani 1 1 d .
O5 O 0.85026(13) -0.25530(11) 0.22578(11) 0.0317(3) Uani 1 1 d .
O6 O 1.05185(13) -0.11666(12) 0.18247(12) 0.0362(3) Uani 1 1 d .
O7 O 1.09881(13) 0.47381(12) 0.21729(12) 0.0340(3) Uani 1 1 d .
O8 O 0.79300(13) 0.59214(11) 0.40726(11) 0.0312(3) Uani 1 1 d .
O9 O 0.58621(14) 0.30987(12) 0.59594(12) 0.0371(4) Uani 1 1 d .
O10 O 0.81660(11) 0.15549(10) 0.46446(10) 0.0225(3) Uani 1 1 d .

loop_
_atom_site_aniso_label
_atom_site_aniso_U_11
_atom_site_aniso_U_22
_atom_site_aniso_U_33
_atom_site_aniso_U_23
_atom_site_aniso_U_13
_atom_site_aniso_U_12
C1 0.0177(8) 0.0217(8) 0.0184(8) 0.0046(7) 0.0072(7) 0.0056(7)
C2 0.0266(9) 0.0238(9) 0.0211(9) 0.0096(7) 0.0100(7) 0.0061(7)
C3 0.0289(10) 0.0235(9) 0.0270(9) 0.0124(7) 0.0112(8) 0.0101(8)
C4 0.0220(9) 0.0232(9) 0.0237(9) 0.0077(7) 0.0102(7) 0.0095(7)
C5 0.0193(9) 0.0213(8) 0.0175(8) 0.0060(7) 0.0068(7) 0.0051(7)
C6 0.0168(8) 0.0193(8) 0.0168(8) 0.0049(6) 0.0049(7) 0.0033(7)
C7 0.0213(9) 0.0250(9) 0.0216(9) 0.0079(7) 0.0106(7) 0.0087(7)
C8 0.0210(9) 0.0245(9) 0.0189(8) 0.0087(7) 0.0091(7) 0.0041(7)
C9 0.0217(9) 0.0208(9) 0.0192(8) 0.0067(7) 0.0075(7) 0.0057(7)
C10 0.0209(9) 0.0189(8) 0.0165(8) 0.0042(6) 0.0068(7) 0.0060(7)
C11 0.0271(10) 0.0240(9) 0.0241(9) 0.0116(7) 0.0116(8) 0.0058(8)
C12 0.0335(10) 0.0188(9) 0.0249(9) 0.0092(7) 0.0091(8) 0.0091(8)
C13 0.0243(9) 0.0237(9) 0.0186(8) 0.0065(7) 0.0055(7) 0.0085(7)
C14 0.0225(9) 0.0216(9) 0.0147(8) 0.0061(6) 0.0067(7) 0.0081(7)
C15 0.0274(10) 0.0228(9) 0.0214(9) 0.0052(7) 0.0034(7) 0.0115(8)
C16 0.0257(10) 0.0287(10) 0.0219(9) 0.0057(7) 0.0082(7) 0.0155(8)
C17 0.0217(9) 0.0287(10) 0.0203(9) 0.0076(7) 0.0065(7) 0.0099(8)
C18 0.0199(9) 0.0253(9) 0.0163(8) 0.0082(7) 0.0067(7) 0.0092(7)
C19 0.0227(9) 0.0354(11) 0.0283(10) 0.0089(8) 0.0124(8) 0.0127(8)
C20 0.0209(9) 0.0344(10) 0.0285(10) 0.0123(8) 0.0125(8) 0.0076(8)
C21 0.0216(9) 0.0269(9) 0.0205(9) 0.0078(7) 0.0071(7) 0.0054(7)
C22 0.0187(8) 0.0239(9) 0.0187(8) 0.0073(7) 0.0059(7) 0.0067(7)
C23 0.0226(9) 0.0291(10) 0.0259(9) 0.0121(8) 0.0115(8) 0.0046(7)
C24 0.0253(9) 0.0228(9) 0.0282(9) 0.0108(7) 0.0109(8) 0.0064(7)
C25 0.0207(9) 0.0227(9) 0.0214(8) 0.0069(7) 0.0078(7) 0.0061(7)
C26 0.0178(8) 0.0212(9) 0.0188(8) 0.0059(7) 0.0056(7) 0.0046(7)
C27 0.0264(10) 0.0186(8) 0.0251(9) 0.0063(7) 0.0093(8) 0.0074(7)
C28 0.0265(10) 0.0242(9) 0.0253(9) 0.0062(7) 0.0132(8) 0.0091(8)
C29 0.0247(9) 0.0231(9) 0.0196(8) 0.0056(7) 0.0087(7) 0.0052(7)
C30 0.0218(9) 0.0187(8) 0.0179(8) 0.0056(6) 0.0052(7) 0.0032(7)
C31 0.0325(11) 0.0292(10) 0.0265(10) 0.0003(8) 0.0128(8) 0.0087(8)
C32 0.0418(12) 0.0297(10) 0.0324(10) 0.0163(8) 0.0215(9) 0.0145(9)
C33 0.0393(12) 0.0270(10) 0.0465(12) 0.0166(9) 0.0207(10) 0.0200(9)
C34 0.0320(11) 0.0373(11) 0.0330(10) 0.0179(9) 0.0223(9) 0.0149(9)
C35 0.0403(13) 0.0266(10) 0.0431(12) 0.0016(9) 0.0098(10) 0.0061(9)
C36 0.0570(16) 0.0516(14) 0.0517(15) 0.0055(11) 0.0362(13) 0.0194(12)
C37 0.0445(13) 0.0411(12) 0.0536(14) 0.0303(11) 0.0278(11) 0.0121(10)
C38 0.0451(13) 0.0271(10) 0.0388(11) 0.0113(9) 0.0190(10) 0.0193(9)
C39 0.0376(11) 0.0239(9) 0.0277(10) 0.0083(8) 0.0175(9) 0.0087(8)
C40 0.0296(11) 0.0357(11) 0.0373(11) 0.0167(9) 0.0012(9) 0.0085(9)
O1 0.0215(6) 0.0244(6) 0.0217(6) 0.0064(5) 0.0106(5) 0.0081(5)
O2 0.0712(12) 0.0416(9) 0.0425(9) 0.0274(7) 0.0318(8) 0.0255(8)
O3 0.0343(8) 0.0304(7) 0.0366(8) 0.0177(6) 0.0211(6) 0.0201(6)
O4 0.0326(7) 0.0293(7) 0.0359(8) 0.0178(6) 0.0235(6) 0.0121(6)
O5 0.0345(8) 0.0218(7) 0.0365(8) 0.0069(6) 0.0048(6) 0.0129(6)
O6 0.0334(8) 0.0397(8) 0.0428(8) 0.0097(6) 0.0176(7) 0.0219(7)
O7 0.0329(8) 0.0350(8) 0.0487(9) 0.0233(7) 0.0271(7) 0.0112(6)
O8 0.0408(8) 0.0227(7) 0.0413(8) 0.0144(6) 0.0232(7) 0.0147(6)
O9 0.0459(9) 0.0336(8) 0.0440(9) 0.0135(7) 0.0321(8) 0.0139(7)
O10 0.0246(7) 0.0221(6) 0.0233(6) 0.0104(5) 0.0084(5) 0.0071(5)

loop_
_atom_type_symbol
_atom_type_description
_atom_type_scat_dispersion_real
_atom_type_scat_dispersion_imag
_atom_type_scat_source
C C 0.0033 0.0016 'International Tables Vol C Tables 4.2.6.8 and 6.1.1.4'
H H 0.0000 0.0000 'International Tables Vol C Tables 4.2.6.8 and 6.1.1.4'
O O 0.0106 0.0060 'International Tables Vol C Tables 4.2.6.8 and 6.1.1.4'

loop_
_geom_angle_atom_site_label_1
_geom_angle_atom_site_label_2
_geom_angle_atom_site_label_3
_geom_angle
O1 C1 C2 117.89(14)
O1 C1 C6 121.29(13)
C2 C1 C6 120.81(15)
C1 C2 C3 120.55(15)
C1 C2 C32 120.69(16)
C3 C2 C32 118.75(15)
C4 C3 C2 119.67(15)
O3 C4 C3 124.64(14)
O3 C4 C5 114.77(14)
C3 C4 C5 120.57(15)
C6 C5 C7 120.85(14)
C6 C5 C4 119.48(14)
C7 C5 C4 119.62(15)
C5 C6 C1 118.00(13)
C5 C6 C10 117.80(14)
C1 C6 C10 123.86(15)
C8 C7 C5 119.19(15)
C7 C8 O4 124.90(15)
C7 C8 C9 121.50(15)
O4 C8 C9 113.52(13)
C10 C9 C11 119.79(15)
C10 C9 C8 119.00(14)
C11 C9 C8 121.16(15)
C9 C10 C14 117.67(13)
C9 C10 C6 117.71(14)
C14 C10 C6 124.62(14)
C12 C11 C9 120.15(16)
C11 C12 C13 120.81(15)
C14 C13 C12 119.15(15)
C14 C13 C15 119.66(16)
C12 C13 C15 121.18(15)
C13 C14 C10 117.43(15)
C13 C14 C18 118.12(15)
C10 C14 C18 124.44(14)
C16 C15 O5 120.51(16)
C16 C15 C13 120.08(15)
O5 C15 C13 119.39(16)
C15 C16 O6 120.67(15)
C15 C16 C17 120.76(15)
O6 C16 C17 118.40(16)
C18 C17 C19 119.05(15)
C18 C17 C16 119.87(15)
C19 C17 C16 121.07(16)
C17 C18 C14 117.81(15)
C17 C18 C22 118.28(15)
C14 C18 C22 123.90(15)
C20 C19 C17 120.69(16)
C19 C20 C21 120.59(16)
C22 C21 C20 119.64(15)
C22 C21 C23 119.04(15)
C20 C21 C23 121.30(15)
C21 C22 C18 117.52(15)
C21 C22 C26 117.92(15)
C18 C22 C26 124.54(15)
C24 C23 O7 125.07(16)
C24 C23 C21 121.35(15)
O7 C23 C21 113.49(15)
C23 C24 C25 119.51(15)
C26 C25 C24 120.59(15)
C26 C25 C27 119.23(15)
C24 C25 C27 120.18(15)
C30 C26 C25 117.73(15)
C30 C26 C22 124.40(14)
C25 C26 C22 117.83(14)
C28 C27 O8 124.91(16)
C28 C27 C25 120.84(15)
O8 C27 C25 114.24(15)
C27 C28 C29 119.86(16)
C30 C29 C28 120.42(15)
C30 C29 C39 120.79(15)
C28 C29 C39 118.73(16)
C29 C30 O10 117.74(14)
C29 C30 C26 120.54(14)
O10 C30 C26 121.72(14)
O2 C32 C2 124.63(18)
O9 C39 C29 123.59(16)
C1 O1 C31 114.33(13)
C4 O3 C33 116.57(13)
C8 O4 C34 116.96(13)
C15 O5 C35 116.30(14)
C16 O6 C36 113.60(16)
C23 O7 C37 117.76(14)
C27 O8 C38 116.85(14)
C30 O10 C40 115.26(14)

loop_
_geom_bond_atom_site_label_1
_geom_bond_atom_site_label_2
_geom_bond_distance
C1 O1 1.3834(19)
C1 C2 1.385(2)
C1 C6 1.420(2)
C2 C3 1.413(2)
C2 C32 1.467(2)
C3 C4 1.371(2)
C4 O3 1.362(2)
C4 C5 1.433(2)
C5 C6 1.415(2)
C5 C7 1.427(2)
C6 C10 1.461(2)
C7 C8 1.361(2)
C8 O4 1.3652(19)
C8 C9 1.436(2)
C9 C10 1.407(2)
C9 C11 1.427(2)
C10 C14 1.437(2)
C11 C12 1.350(2)
C12 C13 1.426(3)
C13 C14 1.423(2)
C13 C15 1.430(2)
C14 C18 1.445(2)
C15 C16 1.363(3)
C15 O5 1.3790(19)
C16 O6 1.380(2)
C16 C17 1.435(2)
C17 C18 1.412(2)
C17 C19 1.429(3)
C18 C22 1.448(2)
C19 C20 1.357(2)
C20 C21 1.422(2)
C21 C22 1.408(2)
C21 C23 1.446(2)
C22 C26 1.453(2)
C23 C24 1.353(2)
C23 O7 1.366(2)
C24 C25 1.427(2)
C25 C26 1.422(2)
C25 C27 1.431(2)
C26 C30 1.418(2)
C27 C28 1.357(2)
C27 O8 1.3725(19)
C28 C29 1.416(2)
C29 C30 1.382(2)
C29 C39 1.469(2)
C30 O10 1.3865(18)
C31 O1 1.435(2)
C32 O2 1.209(2)
C33 O3 1.4331(19)
C34 O4 1.427(2)
C35 O5 1.435(2)
C36 O6 1.420(3)
C37 O7 1.427(2)
C38 O8 1.423(2)
C39 O9 1.213(2)
C40 O10 1.432(2)

loop_
_cod_related_entry_id
_cod_related_entry_database
_cod_related_entry_code
1 ChemSpider 4411674
